data_4031874
loop_
_publ_author_name
'Saglam, Mehmet F.'
'Alborzi, Ali R.'
'Payne, Alan D.'
'Willis, Anthony C.'
'Paddon-Row, Michael N'
'Sherburn, Michael S.'

_publ_section_title
;
 Synthesis and Diels-Alder Reactivity of Substituted [4]Dendralenes.
;
_journal_issue 4
_journal_name_full 'The Journal of organic chemistry'
_journal_page_first 1461
_journal_page_last 1475
_journal_paper_doi 10.1021/acs.joc.5b02583
_journal_volume 81
_journal_year 2016
_chemical_absolute_configuration unk
_chemical_compound_source local
_chemical_formula_moiety 'C19 H22 N2 O4'
_chemical_formula_sum 'C19 H22 N2 O4'
_chemical_formula_weight 342.39
_space_group_IT_number 4
_symmetry_cell_setting monoclinic
_symmetry_space_group_name_Hall 'P 2yb'
_symmetry_space_group_name_H-M 'P 1 21 1'
_atom_sites_solution_hydrogens geom
_atom_sites_solution_primary direct
_audit_creation_date 11-06-29
_audit_creation_method CRYSTALS_ver_14.11
_audit_update_record
;
2011-07-01 - Report on C19 H22 N2 O4
             by Anthony C. Willis
             for Mehmet Saglam and Mick Sherburn
2011-07-01 - passes checkcif tests with minor warnings
2015-08-26 - CCDC version
;
_cell_angle_alpha 90
_cell_angle_beta 115.290(2)
_cell_angle_gamma 90
_cell_formula_units_Z 2
_cell_length_a 9.2230(4)
_cell_length_b 10.8655(5)
_cell_length_c 9.4767(3)
_cell_measurement_reflns_used 29885
_cell_measurement_temperature 200
_cell_measurement_theta_max 27.5
_cell_measurement_theta_min 32.6
_cell_volume 858.66(6)
_computing_cell_refinement 'DENZO/SCALEPACK (Otwinowski & Minor, 1997)'
_computing_data_collection 'COLLECT (Nonius, 2001).'
_computing_data_reduction 'DENZO/SCALEPACK (Otwinowski & Minor, 1997)'
_computing_molecular_graphics
; 
ORTEP-II (Johnson 1976) in teXsan (MSC, 1992-1997)
;
_computing_publication_material 'CRYSTALS (Betteridge et al., 2003)'
_computing_structure_refinement 'CRYSTALS (Betteridge et al., 2003)'
_computing_structure_solution 'SIR92 (Altomare et al., 1994)'
_diffrn_ambient_temperature 200
_diffrn_measured_fraction_theta_full 0.997
_diffrn_measured_fraction_theta_max 0.997
_diffrn_measurement_device Area
_diffrn_measurement_device_type 'Nonius KappaCCD'
_diffrn_measurement_method '\f & \w scans'
_diffrn_radiation_monochromator graphite
_diffrn_radiation_type 'Mo K\a'
_diffrn_radiation_wavelength 0.71073
_diffrn_reflns_av_R_equivalents 0.039
_diffrn_reflns_limit_h_max 11
_diffrn_reflns_limit_h_min -11
_diffrn_reflns_limit_k_max 14
_diffrn_reflns_limit_k_min -14
_diffrn_reflns_limit_l_max 11
_diffrn_reflns_limit_l_min -12
_diffrn_reflns_number 16802
_diffrn_reflns_theta_full 27.496
_diffrn_reflns_theta_max 27.496
_diffrn_reflns_theta_min 2.580
_diffrn_standards_number 0
_exptl_absorpt_coefficient_mu 0.094
_exptl_absorpt_correction_T_max 0.996
_exptl_absorpt_correction_T_min 0.860
_exptl_absorpt_correction_type multi-scan
_exptl_absorpt_process_details 'DENZO/SCALEPACK (Otwinowski & Minor, 1997)'
_exptl_crystal_colour colourless
_exptl_crystal_density_diffrn 1.324
_exptl_crystal_density_method 'not measured'
_exptl_crystal_description plate
_exptl_crystal_F_000 364
_exptl_crystal_size_max 0.330
_exptl_crystal_size_mid 0.240
_exptl_crystal_size_min 0.040
_refine_diff_density_max 0.24
_refine_diff_density_min -0.18
_refine_ls_abs_structure_details
;
The crystal comes from racemic solution.
The absolute structure could not be determined.
The chirality of the molecule has been chosen arbitrarily.
;
_refine_ls_extinction_method None
_refine_ls_goodness_of_fit_ref 1.0084
_refine_ls_hydrogen_treatment constr
_refine_ls_matrix_type full
_refine_ls_number_parameters 226
_refine_ls_number_reflns 2067
_refine_ls_number_restraints 1
_refine_ls_R_factor_all 0.0438
_refine_ls_R_factor_gt 0.0407
_refine_ls_shift/su_max 0.0115214
_refine_ls_shift/su_mean 0.0016314
_refine_ls_structure_factor_coef Fsqd
_refine_ls_weighting_details
;
 Method= Modified Sheldrick 
 w=1/[\s^2^(F^2^) + ( 0.06P)^2^ + 0.26P] 
 ,where P=(max(Fo^2^,0) + 2Fc^2^)/3 
;
_refine_ls_weighting_scheme calc
_refine_ls_wR_factor_all 0.1043
_refine_ls_wR_factor_gt 0.1028
_refine_ls_wR_factor_ref 0.1043
_reflns_limit_h_max 10
_reflns_limit_h_min -11
_reflns_limit_k_max 14
_reflns_limit_k_min 0
_reflns_limit_l_max 12
_reflns_limit_l_min 0
_reflns_number_gt 1933
_reflns_number_total 2068
_reflns_threshold_expression I>2.0\s(I)
_oxford_diffrn_Wilson_B_factor 3.04
_oxford_diffrn_Wilson_scale 0.37
_oxford_refine_ls_r_factor_ref 0.0438
_oxford_refine_ls_scale 1.717(15)
_oxford_reflns_number_all 2067
_oxford_reflns_threshold_expression_ref I>-10.0\s(I)
_oxford_structure_analysis_title '6291709 she1112'
_cod_data_source_file jo5b02583_si_001.cif
_cod_data_source_block compound_33
_cod_depositor_comments
;
The following automatic conversions were performed:

'_symmetry_cell_setting' value 'Monoclinic' changed to 'monoclinic'
according to
/usr/data/users/saulius/crontab/automatic-downloads/current/ACS/lib/dictionaries/cif_core.dic
dictionary named 'cif_core.dic' version 2.4.2 from 2011-04-26.

Automatic conversion script
Id: cif_fix_values 4268 2015-11-12 08:31:59Z antanas 
;
_cod_original_cell_volume 858.67(6)
_cod_original_sg_symbol_Hall ' p 2yb '
_cod_original_sg_symbol_H-M 'P 1 21 1 '
_cod_database_code 4031874

loop_
_symmetry_equiv_pos_as_xyz
x,y,z
-x,y+1/2,-z

loop_
_atom_site_label
_atom_site_type_symbol
_atom_site_fract_x
_atom_site_fract_y
_atom_site_fract_z
_atom_site_U_iso_or_equiv
_atom_site_occupancy
_atom_site_adp_type
_atom_site_refinement_flags_posn
C1 C 0.1844(3) 0.3730(2) 0.7410(3) 0.0343 1.0000 Uani .
N2 N 0.2349(2) 0.4779(2) 0.8305(2) 0.0353 1.0000 Uani .
C3 C 0.3924(3) 0.4709(3) 0.9419(3) 0.0381 1.0000 Uani .
C4 C 0.4591(3) 0.3452(2) 0.9327(3) 0.0353 1.0000 Uani .
C5 C 0.6120(3) 0.3485(2) 0.9038(3) 0.0352 1.0000 Uani .
C6 C 0.5717(3) 0.3884(2) 0.7361(3) 0.0335 1.0000 Uani .
C7 C 0.7202(3) 0.3858(2) 0.6960(3) 0.0357 1.0000 Uani .
C8 C 0.8076(3) 0.2629(3) 0.7323(3) 0.0370 1.0000 Uani .
N9 N 0.7848(2) 0.2071(2) 0.5941(2) 0.0362 1.0000 Uani .
C10 C 0.7046(3) 0.2815(3) 0.4655(3) 0.0410 1.0000 Uani .
C11 C 0.6698(3) 0.4037(3) 0.5214(3) 0.0390 1.0000 Uani .
C12 C 0.4909(3) 0.4353(2) 0.4271(3) 0.0390 1.0000 Uani .
C13 C 0.3905(3) 0.3408(2) 0.4616(3) 0.0341 1.0000 Uani .
C14 C 0.4339(3) 0.3173(2) 0.6142(3) 0.0314 1.0000 Uani .
C15 C 0.3538(3) 0.2224(2) 0.6755(3) 0.0346 1.0000 Uani .
C16 C 0.3160(3) 0.2776(2) 0.8047(3) 0.0330 1.0000 Uani .
O17 O 0.0550(2) 0.3624(2) 0.6302(2) 0.0471 1.0000 Uani .
C18 C 0.1327(3) 0.5847(3) 0.8146(3) 0.0446 1.0000 Uani .
O19 O 0.4572(3) 0.5536(2) 1.0333(3) 0.0564 1.0000 Uani .
C20 C 0.7480(4) 0.4260(3) 1.0258(3) 0.0484 1.0000 Uani .
O21 O 0.8868(3) 0.2171(2) 0.8588(2) 0.0567 1.0000 Uani .
C22 C 0.8611(3) 0.0918(3) 0.5868(4) 0.0477 1.0000 Uani .
O23 O 0.6711(3) 0.2505(3) 0.3326(2) 0.0669 1.0000 Uani .
C24 C 0.2574(3) 0.2798(3) 0.3339(3) 0.0455 1.0000 Uani .
C25 C 0.2191(4) 0.2888(5) 0.1853(4) 0.0779 1.0000 Uani .
H41 H 0.4921 0.3034 1.0374 0.0415 1.0000 Uiso R
H51 H 0.6522 0.2627 0.9108 0.0420 1.0000 Uiso R
H61 H 0.5409 0.4772 0.7274 0.0405 1.0000 Uiso R
H71 H 0.7968 0.4475 0.7585 0.0422 1.0000 Uiso R
H111 H 0.7333 0.4679 0.5044 0.0472 1.0000 Uiso R
H121 H 0.4736 0.5164 0.4572 0.0472 1.0000 Uiso R
H122 H 0.4664 0.4364 0.3149 0.0453 1.0000 Uiso R
H151 H 0.4270 0.1528 0.7211 0.0420 1.0000 Uiso R
H152 H 0.2538 0.1932 0.5975 0.0407 1.0000 Uiso R
H161 H 0.2769 0.2134 0.8516 0.0395 1.0000 Uiso R
H181 H 0.0274 0.5704 0.7280 0.0675 1.0000 Uiso R
H182 H 0.1234 0.5991 0.9105 0.0676 1.0000 Uiso R
H183 H 0.1818 0.6551 0.7914 0.0672 1.0000 Uiso R
H201 H 0.8490 0.4062 1.0238 0.0711 1.0000 Uiso R
H202 H 0.7570 0.4080 1.1304 0.0717 1.0000 Uiso R
H203 H 0.7266 0.5117 1.0042 0.0721 1.0000 Uiso R
H221 H 0.8787 0.0444 0.6767 0.0711 1.0000 Uiso R
H222 H 0.9617 0.1081 0.5826 0.0720 1.0000 Uiso R
H223 H 0.7907 0.0464 0.4962 0.0719 1.0000 Uiso R
H241 H 0.1951 0.2309 0.3660 0.0547 1.0000 Uiso R
H251 H 0.2855 0.3322 0.1488 0.0942 1.0000 Uiso R
H252 H 0.1260 0.2503 0.1123 0.0940 1.0000 Uiso R

loop_
_atom_site_aniso_label
_atom_site_aniso_U_11
_atom_site_aniso_U_22
_atom_site_aniso_U_33
_atom_site_aniso_U_23
_atom_site_aniso_U_13
_atom_site_aniso_U_12
C1 0.0390(12) 0.0299(11) 0.0420(12) -0.0022(10) 0.0249(10) -0.0040(10)
N2 0.0374(11) 0.0300(10) 0.0407(11) -0.0031(9) 0.0189(9) 0.0002(9)
C3 0.0448(13) 0.0336(12) 0.0373(12) -0.0030(10) 0.0189(11) 0.0022(11)
C4 0.0415(12) 0.0310(12) 0.0352(11) 0.0025(10) 0.0181(10) 0.0018(10)
C5 0.0392(11) 0.0320(12) 0.0341(11) -0.0007(10) 0.0155(9) 0.0009(10)
C6 0.0370(11) 0.0280(11) 0.0340(11) -0.0021(9) 0.0139(9) 0.0002(9)
C7 0.0375(11) 0.0320(12) 0.0393(12) -0.0023(10) 0.0182(10) -0.0011(10)
C8 0.0354(12) 0.0371(13) 0.0399(12) 0.0027(11) 0.0176(10) 0.0026(10)
N9 0.0355(10) 0.0321(10) 0.0423(11) -0.0018(9) 0.0178(9) -0.0021(8)
C10 0.0363(12) 0.0465(14) 0.0417(13) 0.0023(12) 0.0182(10) 0.0031(11)
C11 0.0374(12) 0.0393(14) 0.0444(13) 0.0081(11) 0.0215(11) -0.0004(10)
C12 0.0396(13) 0.0374(13) 0.0403(12) 0.0084(11) 0.0173(11) 0.0022(11)
C13 0.0352(11) 0.0332(12) 0.0347(11) 0.0016(10) 0.0157(9) 0.0018(10)
C14 0.0317(11) 0.0308(11) 0.0329(11) -0.0004(9) 0.0150(9) 0.0045(9)
C15 0.0430(12) 0.0268(11) 0.0359(11) -0.0023(10) 0.0187(10) -0.0008(10)
C16 0.0435(12) 0.0254(10) 0.0358(11) 0.0000(10) 0.0224(10) -0.0026(10)
O17 0.0356(9) 0.0451(11) 0.0562(11) -0.0076(9) 0.0155(8) -0.0071(8)
C18 0.0453(14) 0.0355(13) 0.0554(15) -0.0052(12) 0.0239(12) 0.0058(12)
O19 0.0558(12) 0.0469(12) 0.0555(12) -0.0210(10) 0.0131(10) 0.0032(10)
C20 0.0527(16) 0.0491(16) 0.0376(13) -0.0116(12) 0.0138(12) -0.0087(13)
O21 0.0589(12) 0.0679(15) 0.0405(10) 0.0078(10) 0.0185(9) 0.0222(12)
C22 0.0483(15) 0.0340(13) 0.0625(17) -0.0039(13) 0.0254(13) 0.0030(12)
O23 0.0709(14) 0.0887(19) 0.0396(10) -0.0015(11) 0.0222(10) 0.0268(14)
C24 0.0399(13) 0.0480(15) 0.0419(13) -0.0008(12) 0.0111(11) -0.0025(12)
C25 0.0599(19) 0.129(4) 0.0412(15) -0.013(2) 0.0177(14) -0.030(2)

loop_
_atom_type_symbol
_atom_type_scat_dispersion_real
_atom_type_scat_dispersion_imag
_atom_type_scat_Cromer_Mann_a1
_atom_type_scat_Cromer_Mann_b1
_atom_type_scat_Cromer_Mann_a2
_atom_type_scat_Cromer_Mann_b2
_atom_type_scat_Cromer_Mann_a3
_atom_type_scat_Cromer_Mann_b3
_atom_type_scat_Cromer_Mann_a4
_atom_type_scat_Cromer_Mann_b4
_atom_type_scat_Cromer_Mann_c
_atom_type_scat_source
C 0.0033 0.0016 2.3100 20.8439 1.0200 10.2075 1.5886 0.5687 0.8650 51.6512 0.2156 'International Tables Vol C 4.2.6.8 and 6.1.1.4'
H 0.0000 0.0000 0.4930 10.5109 0.3229 26.1257 0.1402 3.1424 0.0408 57.7998 0.0030 'International Tables Vol C 4.2.6.8 and 6.1.1.4'
N 0.0061 0.0033 12.2126 0.0057 3.1322 9.8933 2.0125 28.9975 1.1663 0.5826 -11.5290 'International Tables Vol C 4.2.6.8 and 6.1.1.4'
O 0.0106 0.0060 3.0485 13.2771 2.2868 5.7011 1.5463 0.3239 0.8670 32.9089 0.2508 'International Tables Vol C 4.2.6.8 and 6.1.1.4'

loop_
_geom_angle_atom_site_label_1
_geom_angle_atom_site_label_2
_geom_angle_atom_site_label_3
_geom_angle
_geom_angle_publ_flag
N2 C1 C16 108.6(2) yes
N2 C1 O17 124.1(2) yes
C16 C1 O17 127.3(2) yes
C1 N2 C3 113.1(2) yes
C1 N2 C18 124.0(2) yes
C3 N2 C18 122.8(2) yes
N2 C3 C4 109.0(2) yes
N2 C3 O19 122.7(2) yes
C4 C3 O19 128.3(2) yes
C3 C4 C5 114.3(2) yes
C3 C4 C16 104.0(2) yes
C5 C4 C16 114.2(2) yes
C3 C4 H41 107.9 no
C5 C4 H41 105.6 no
C16 C4 H41 110.7 no
C4 C5 C6 110.77(19) yes
C4 C5 C20 113.0(2) yes
C6 C5 C20 112.5(2) yes
C4 C5 H51 107.9 no
C6 C5 H51 104.6 no
C20 C5 H51 107.5 no
C5 C6 C7 113.34(19) yes
C5 C6 C14 113.5(2) yes
C7 C6 C14 109.94(19) yes
C5 C6 H61 107.0 no
C7 C6 H61 104.2 no
C14 C6 H61 108.3 no
C6 C7 C8 113.2(2) yes
C6 C7 C11 111.49(19) yes
C8 C7 C11 104.1(2) yes
C6 C7 H71 108.8 no
C8 C7 H71 106.9 no
C11 C7 H71 112.3 no
C7 C8 N9 108.7(2) yes
C7 C8 O21 128.4(2) yes
N9 C8 O21 122.9(3) yes
C8 N9 C10 112.9(2) yes
C8 N9 C22 123.0(2) yes
C10 N9 C22 123.3(2) yes
N9 C10 C11 108.5(2) yes
N9 C10 O23 123.9(3) yes
C11 C10 O23 127.7(3) yes
C7 C11 C10 104.8(2) yes
C7 C11 C12 114.3(2) yes
C10 C11 C12 109.0(2) yes
C7 C11 H111 110.3 no
C10 C11 H111 109.9 no
C12 C11 H111 108.5 no
C11 C12 C13 109.1(2) yes
C11 C12 H121 107.7 no
C13 C12 H121 111.4 no
C11 C12 H122 108.8 no
C13 C12 H122 111.3 no
H121 C12 H122 108.5 no
C12 C13 C14 115.7(2) yes
C12 C13 C24 120.3(2) yes
C14 C13 C24 124.1(2) yes
C6 C14 C13 119.2(2) yes
C6 C14 C15 116.19(19) yes
C13 C14 C15 124.6(2) yes
C14 C15 C16 110.7(2) yes
C14 C15 H151 109.5 no
C16 C15 H151 107.4 no
C14 C15 H152 113.2 no
C16 C15 H152 106.0 no
H151 C15 H152 109.9 no
C4 C16 C15 113.8(2) yes
C4 C16 C1 104.96(19) yes
C15 C16 C1 111.54(19) yes
C4 C16 H161 109.9 no
C15 C16 H161 109.8 no
C1 C16 H161 106.4 no
N2 C18 H181 109.0 no
N2 C18 H182 110.3 no
H181 C18 H182 111.1 no
N2 C18 H183 108.1 no
H181 C18 H183 109.3 no
H182 C18 H183 109.1 no
C5 C20 H201 110.3 no
C5 C20 H202 109.8 no
H201 C20 H202 108.1 no
C5 C20 H203 110.1 no
H201 C20 H203 109.1 no
H202 C20 H203 109.4 no
N9 C22 H221 109.0 no
N9 C22 H222 109.8 no
H221 C22 H222 109.8 no
N9 C22 H223 109.2 no
H221 C22 H223 108.4 no
H222 C22 H223 110.6 no
C13 C24 C25 127.2(3) yes
C13 C24 H241 114.1 no
C25 C24 H241 118.7 no
C24 C25 H251 120.9 no
C24 C25 H252 120.2 no
H251 C25 H252 118.9 no

loop_
_geom_bond_atom_site_label_1
_geom_bond_atom_site_label_2
_geom_bond_distance
_geom_bond_publ_flag
C1 N2 1.377(3) yes
C1 C16 1.512(3) yes
C1 O17 1.212(3) yes
N2 C3 1.385(3) yes
N2 C18 1.461(3) yes
C3 C4 1.516(4) yes
C3 O19 1.214(3) yes
C4 C5 1.547(3) yes
C4 C16 1.544(3) yes
C4 H41 1.013 no
C5 C6 1.532(3) yes
C5 C20 1.542(4) yes
C5 H51 0.995 no
C6 C7 1.570(3) yes
C6 C14 1.514(3) yes
C6 H61 0.999 no
C7 C8 1.522(4) yes
C7 C11 1.528(4) yes
C7 H71 0.970 no
C8 N9 1.375(3) yes
C8 O21 1.212(3) yes
N9 C10 1.384(3) yes
N9 C22 1.453(3) yes
C10 C11 1.515(4) yes
C10 O23 1.209(3) yes
C11 C12 1.542(3) yes
C11 H111 0.968 no
C12 C13 1.509(3) yes
C12 H121 0.961 no
C12 H122 0.988 no
C13 C14 1.350(3) yes
C13 C24 1.464(3) yes
C14 C15 1.521(3) yes
C15 C16 1.531(3) yes
C15 H151 0.983 no
C15 H152 0.957 no
C16 H161 0.975 no
C18 H181 0.980 no
C18 H182 0.962 no
C18 H183 0.961 no
C20 H201 0.964 no
C20 H202 0.979 no
C20 H203 0.956 no
C22 H221 0.948 no
C22 H222 0.962 no
C22 H223 0.962 no
C24 C25 1.301(4) yes
C24 H241 0.924 no
C25 H251 0.948 no
C25 H252 0.940 no

loop_
_geom_contact_atom_site_label_1
_geom_contact_atom_site_label_2
_geom_contact_distance
_geom_contact_site_symmetry_2
_geom_contact_publ_flag
O17 N9 2.906(3) 1_455 no
O17 C8 3.033(4) 1_455 no
O17 C10 3.057(3) 1_455 no
O17 C11 3.280(3) 1_455 no
O17 C22 3.374(4) 1_455 no
O17 C7 3.411(4) 1_455 no
O17 C22 3.521(4) 2_656 no
O17 O21 3.530(4) 1_455 no
O19 C15 3.148(3) 2_657 no
O19 C16 3.148(3) 2_657 no
O19 C4 3.244(3) 2_657 no
O19 C5 3.370(3) 2_657 no
O21 C25 3.387(4) 1_656 no
O21 C18 3.487(4) 2_647 no
O23 C18 3.259(4) 2_646 no
O23 C4 3.593(3) 1_554 no
C13 C22 3.482(4) 2_656 no

loop_
_geom_torsion_atom_site_label_1
_geom_torsion_atom_site_label_2
_geom_torsion_atom_site_label_3
_geom_torsion_atom_site_label_4
_geom_torsion
_geom_torsion_publ_flag
O17 C1 N2 C3 -174.8(3) no
O17 C1 N2 C18 7.2(5) no
O17 C1 C16 C4 173.7(3) no
O17 C1 C16 C15 49.9(4) no
O19 C3 N2 C1 -178.8(3) no
O19 C3 N2 C18 -0.7(5) no
O19 C3 C4 C5 -60.3(4) no
O19 C3 C4 C16 174.6(4) no
O21 C8 N9 C10 -173.7(3) no
O21 C8 N9 C22 -3.8(5) no
O21 C8 C7 C6 -69.1(4) no
O21 C8 C7 C11 169.7(3) no
O23 C10 N9 C8 -179.5(3) no
O23 C10 N9 C22 10.6(4) no
O23 C10 C11 C7 173.4(3) no
O23 C10 C11 C12 50.6(4) no
N2 C1 C16 C4 -6.2(3) no
N2 C1 C16 C15 -130.0(2) no
N2 C3 C4 C5 122.9(2) no
N2 C3 C4 C16 -2.3(3) no
N9 C8 C7 C6 111.4(3) no
N9 C8 C7 C11 -9.8(3) no
N9 C10 C11 C7 -7.0(3) no
N9 C10 C11 C12 -129.8(2) no
C1 N2 C3 C4 -1.7(3) no
C1 C16 C4 C3 5.0(3) no
C1 C16 C4 C5 -120.3(2) no
C1 C16 C15 C14 69.2(2) no
C3 N2 C1 C16 5.1(3) no
C3 C4 C5 C6 -71.8(2) no
C3 C4 C5 C20 55.4(3) no
C3 C4 C16 C15 127.3(2) no
C4 C3 N2 C18 176.3(3) no
C4 C5 C6 C7 -176.4(2) no
C4 C5 C6 C14 -50.1(3) no
C4 C16 C15 C14 -49.4(2) no
C5 C4 C16 C15 2.0(3) no
C5 C6 C7 C8 52.9(3) no
C5 C6 C7 C11 169.9(2) no
C5 C6 C14 C13 -177.6(2) no
C5 C6 C14 C15 2.2(3) no
C6 C5 C4 C16 47.8(2) no
C6 C7 C11 C10 -112.5(2) no
C6 C7 C11 C12 6.8(3) no
C6 C14 C13 C12 2.2(4) no
C6 C14 C13 C24 -178.7(3) no
C6 C14 C15 C16 48.0(3) no
C7 C6 C5 C20 56.0(3) no
C7 C6 C14 C13 -49.5(3) no
C7 C6 C14 C15 130.3(2) no
C7 C8 N9 C10 5.8(3) no
C7 C8 N9 C22 175.7(2) no
C7 C11 C12 C13 -52.5(3) no
C8 N9 C10 C11 0.9(3) no
C8 C7 C6 C14 -75.3(2) no
C8 C7 C11 C10 9.9(3) no
C8 C7 C11 C12 129.2(2) no
C10 C11 C12 C13 64.4(3) no
C11 C7 C6 C14 41.6(3) no
C11 C10 N9 C22 -169.0(2) no
C11 C12 C13 C14 49.1(3) no
C11 C12 C13 C24 -130.1(3) no
C12 C13 C14 C15 -177.7(2) no
C12 C13 C24 C25 6.5(5) no
C13 C14 C15 C16 -132.2(3) no
C14 C6 C5 C20 -177.6(2) no
C14 C13 C24 C25 -172.6(4) no
C15 C14 C13 C24 1.5(4) no
C16 C1 N2 C18 -172.9(3) no
C16 C4 C5 C20 175.1(2) no
